data_9011744
loop_
_publ_author_name
'Mereiter, K.'

_publ_section_title
;
 Crystal structure refinement of two francevillites, (Ba,Pb)[(UO2)2V2O8]*5H2O
;
_journal_name_full 'Neues Jahrbuch fur Mineralogie, Monatshefte'
_journal_page_first 552
_journal_page_last 560
_journal_volume 1986
_journal_year 1986
_chemical_compound_source 'Mounana, near Franceville, Gabon'
_chemical_formula_sum 'Ba0.96 H10 O17 Pb0.04 U2 V2'
_chemical_name_mineral Francevillite
_space_group_IT_number 60
_symmetry_space_group_name_Hall '-P 2n 2c'
_symmetry_space_group_name_H-M 'P c a n'
_cell_angle_alpha 90
_cell_angle_beta 90
_cell_angle_gamma 90
_cell_formula_units_Z 4
_cell_length_a 10.419
_cell_length_b 8.510
_cell_length_c 16.7630
_cell_volume 1486.303
_database_code_amcsd 0014806
_exptl_crystal_density_diffrn 4.469
_cod_original_formula_sum '(Ba.96 Pb.04) U2 V2 O17 H10'
_cod_database_code 9011744

loop_
_space_group_symop_operation_xyz
x,y,z
-x,y,1/2+z
x,-y,1/2-z
1/2+x,1/2-y,z
1/2-x,1/2+y,-z
1/2+x,1/2+y,1/2-z
1/2-x,1/2-y,1/2+z
-x,-y,-z

loop_
_atom_site_aniso_label
_atom_site_aniso_U_11
_atom_site_aniso_U_22
_atom_site_aniso_U_33
_atom_site_aniso_U_12
_atom_site_aniso_U_13
_atom_site_aniso_U_23
Ba 0.02761 0.03255 0.02064 0.00000 0.00000 0.00266
Pb 0.02761 0.03255 0.02064 0.00000 0.00000 0.00266
U 0.00975 0.01381 0.01647 0.00114 0.00000 -0.00038
V 0.01229 0.01355 0.01976 0.00114 0.00000 -0.00038

loop_
_atom_site_label
_atom_site_fract_x
_atom_site_fract_y
_atom_site_fract_z
_atom_site_occupancy
_atom_site_U_iso_or_equiv
_atom_site_type_symbol
_atom_site_attached_hydrogens
Ba 0.33230 0.00000 0.25000 0.96000 0.02685 Ba 0
Pb 0.33230 0.00000 0.25000 0.04000 0.02685 Pb 0
U 0.18504 0.02194 -0.00376 1.00000 0.01267 U 0
V 0.03121 0.34636 0.04243 1.00000 0.01520 V 0
O1 0.17040 0.06040 -0.10840 1.00000 0.02660 O 0
O2 0.20310 -0.02120 0.10080 1.00000 0.02153 O 0
O3 -0.00560 0.35960 0.13550 1.00000 0.02533 O 0
O4 -0.09760 0.43790 -0.02030 1.00000 0.01900 O 0
O5 -0.01460 0.15240 0.01270 1.00000 0.01900 O 0
O6 0.19970 0.29020 0.03140 1.00000 0.02153 O 0
Wat7 0.25510 0.30330 0.22510 1.00000 0.05066 O 2
Wat8 0.51990 0.18680 0.32360 1.00000 0.04813 O 2
Wat9 0.03720 0.00000 0.25000 1.00000 0.06459 O 2

loop_
_cod_changelog_entry_id
_cod_changelog_entry_author
_cod_changelog_entry_date
_cod_changelog_entry_text
1
;cod-tools version 3.8.0
Id: cif_guess_AMCSD_atom_types 9574 2023-05-10 09:00:05Z saulius
;
2023-05-10T18:53:21+03:00
;Derived atom types and hydrogen counts
from atom names that follow the AMCSD naming convention
(Wat == water, O-H == hydroxyl).
;

loop_
_cod_related_entry_id
_cod_related_entry_database
_cod_related_entry_code
1 AMCSD 0014806
